data_7061971
loop_
_publ_author_name
'Some\,san, Adrian-Alexandru'
'Varga, Richard A.'

_publ_section_title
;
 Diaryllead(ii) species stabilized by C,O-chelating ligands
;
_journal_issue 42
_journal_name_full 'New Journal of Chemistry'
_journal_page_first 20074
_journal_page_last 20077
_journal_paper_doi 10.1039/D2NJ03796C
_journal_volume 46
_journal_year 2022
_chemical_formula_sum 'C264 H360 O24 Pb8'
_chemical_formula_weight 5575.02
_chemical_name_common asa267bp
_space_group_crystal_system monoclinic
_space_group_IT_number 13
_space_group_name_Hall '-P 2yc'
_space_group_name_H-M_alt 'P 1 2/c 1'
_atom_sites_solution_hydrogens geom
_audit_update_record
;
2022-07-26 deposited with the CCDC.	2022-10-12 downloaded from the CCDC.
;
_cell_angle_alpha 90
_cell_angle_beta 109.1910(10)
_cell_angle_gamma 90
_cell_formula_units_Z 1
_cell_length_a 19.1067(8)
_cell_length_b 17.7692(8)
_cell_length_c 19.6380(9)
_cell_measurement_reflns_used 8719
_cell_measurement_temperature 100.(2)
_cell_measurement_theta_max 28.2511
_cell_measurement_theta_min 2.2924
_cell_volume 6296.8(5)
_computing_cell_refinement 'SAINT V8.40B (Bruker AXS LLC, 2019)'
_computing_data_collection 'Bruker APEX4 2021.10-0'
_computing_data_reduction 'SAINT V8.40B (Bruker AXS LLC, 2019)'
_computing_molecular_graphics 'shelXle (C.B. Huebschle, rev 1328)'
_computing_publication_material 'Bruker APEX4 2021.10-0'
_computing_structure_refinement 'SHELXL-2019/1 (Sheldrick, 2019)'
_computing_structure_solution 'XT, VERSION 2018/2'
_diffrn_ambient_temperature 100.(2)
_diffrn_detector_area_resol_mean 7.3910
_diffrn_measured_fraction_theta_full 0.997
_diffrn_measured_fraction_theta_max 0.997
_diffrn_measurement_device_type 'Bruker D8 Venture'
_diffrn_measurement_method '\f and \w scans'
_diffrn_radiation_monochromator 'multilayer optics'
_diffrn_radiation_type 'Mo K\a'
_diffrn_radiation_wavelength 0.71073
_diffrn_reflns_av_R_equivalents 0.0664
_diffrn_reflns_av_unetI/netI 0.0288
_diffrn_reflns_limit_h_max 25
_diffrn_reflns_limit_h_min -25
_diffrn_reflns_limit_k_max 23
_diffrn_reflns_limit_k_min -23
_diffrn_reflns_limit_l_max 26
_diffrn_reflns_limit_l_min -26
_diffrn_reflns_number 226223
_diffrn_reflns_theta_full 25.24
_diffrn_reflns_theta_max 28.32
_diffrn_reflns_theta_min 2.11
_diffrn_source 'Incoatec Mo--I\mS 3.0 microfocus source'
_diffrn_source_current 1.4
_diffrn_source_power 0.07
_diffrn_source_voltage 50
_exptl_absorpt_coefficient_mu 5.388
_exptl_absorpt_correction_T_max 0.61
_exptl_absorpt_correction_T_min 0.37
_exptl_absorpt_correction_type multi-scan
_exptl_absorpt_process_details
;
Krause, L., Herbst-Irmer, R., Sheldrick G.M. & Stalke D.,
J. Appl. Cryst. 48 (2015) 3-10
;
_exptl_crystal_colour 'clear colourless'
_exptl_crystal_density_diffrn 1.470
_exptl_crystal_density_method 'not measured'
_exptl_crystal_description block
_exptl_crystal_F_000 2792
_exptl_crystal_size_max 0.180
_exptl_crystal_size_mid 0.170
_exptl_crystal_size_min 0.100
_refine_diff_density_max 4.477
_refine_diff_density_min -2.113
_refine_ls_extinction_method none
_refine_ls_goodness_of_fit_ref 1.089
_refine_ls_hydrogen_treatment constr
_refine_ls_matrix_type full
_refine_ls_number_parameters 784
_refine_ls_number_reflns 15663
_refine_ls_number_restraints 141
_refine_ls_restrained_S_all 1.087
_refine_ls_R_factor_all 0.0442
_refine_ls_R_factor_gt 0.0361
_refine_ls_shift/su_max 0.001
_refine_ls_shift/su_mean 0.000
_refine_ls_structure_factor_coef Fsqd
_refine_ls_weighting_details 'w=1/[\s^2^(Fo^2^)+(0.0326P)^2^+25.0619P] where P=(Fo^2^+2Fc^2^)/3'
_refine_ls_weighting_scheme calc
_refine_ls_wR_factor_gt 0.0822
_refine_ls_wR_factor_ref 0.0856
_reflns_Friedel_coverage 0.000
_reflns_number_gt 13769
_reflns_number_total 15663
_reflns_threshold_expression 'I > 2\s(I)'
_cod_data_source_file d2nj03796c2.cif
_cod_data_source_block 142richy
_cod_depositor_comments
;
The following automatic conversions were performed:

data item '_exptl_absorpt_correction_type' value 'Multi-Scan' was
changed to 'multi-scan' in accordance with the
/home/data/users/saulius/crontab/automatic-downloads/rss-feeds/RSC/lib/dictionaries/cif_core.dic
dictionary named 'cif_core.dic' version 2.4.2 last updated on
2011-04-26.

Automatic conversion script
Id: cif_fix_values 7556 2019-12-06 15:28:31Z antanas 

 Adding full bibliography for 7061967--7061971.cif.
;
_cod_database_code 7061971

loop_
_space_group_symop_operation_xyz
'x, y, z'
'-x, y, -z+1/2'
'-x, -y, -z'
'x, -y, z-1/2'

loop_
_atom_site_type_symbol
_atom_site_label
_atom_site_fract_x
_atom_site_fract_y
_atom_site_fract_z
_atom_site_U_iso_or_equiv
_atom_site_adp_type
_atom_site_calc_flag
_atom_site_refinement_flags_adp
_atom_site_refinement_flags_occupancy
_atom_site_refinement_flags_posn
_atom_site_occupancy
_atom_site_disorder_assembly
_atom_site_disorder_group
Pb Pb1 0.19478(2) 0.21069(2) 0.71741(2) 0.01981(4) Uani d . . . 1 . .
Pb Pb2 0.29079(2) 0.33071(2) 0.78880(2) 0.02316(5) Uani d . . . 1 . .
O O1 0.3261(2) 0.0162(2) 0.87508(19) 0.0419(9) Uani d . . . 1 . .
O O2 0.16990(17) -0.03475(18) 0.65326(18) 0.0301(7) Uani d . . . 1 . .
O O3 0.0837(2) 0.2416(2) 0.45828(18) 0.0380(8) Uani d . . . 1 . .
O O4 0.36057(18) 0.25616(17) 1.01785(16) 0.0273(6) Uani d . . . 1 . .
C C1 0.1652(2) 0.1420(2) 0.7993(2) 0.0217(8) Uani d . . . 1 . .
C C2 0.2119(2) 0.0848(2) 0.8384(2) 0.0220(8) Uani d . . . 1 . .
C C3 0.1920(3) 0.0452(3) 0.8909(2) 0.0278(9) Uani d . . . 1 . .
H H3 0.223219 0.006311 0.917526 0.033000 Uiso calc U . R 1 . .
C C4 0.1269(3) 0.0625(3) 0.9042(3) 0.0314(10) Uani d . . . 1 . .
H H4 0.113940 0.035510 0.940103 0.038000 Uiso calc U . R 1 . .
C C5 0.0809(3) 0.1185(3) 0.8657(3) 0.0328(10) Uani d . . . 1 . .
H H5 0.036355 0.130213 0.874975 0.039000 Uiso calc U . R 1 . .
C C6 0.0998(2) 0.1578(3) 0.8133(2) 0.0265(9) Uani d . . . 1 . .
H H6 0.067754 0.196067 0.786608 0.032000 Uiso calc U . R 1 . .
C C7 0.2820(2) 0.0649(3) 0.8228(2) 0.0271(9) Uani d . . . 1 . .
H H7A 0.269029 0.040688 0.774833 0.033000 Uiso calc U . R 1 . .
H H7B 0.310189 0.111387 0.821686 0.033000 Uiso calc U . R 1 . .
C C8 0.3859(3) -0.0199(3) 0.8574(3) 0.0483(15) Uani d . . . 1 . .
C C9 0.4364(4) 0.0358(4) 0.8430(5) 0.070(2) Uani d . . . 1 . .
H H9A 0.479906 0.010093 0.838255 0.105000 Uiso calc U . R 1 . .
H H9B 0.452139 0.071871 0.882902 0.105000 Uiso calc U . R 1 . .
H H9C 0.410612 0.062665 0.798098 0.105000 Uiso calc U . R 1 . .
C C10 0.3546(5) -0.0740(5) 0.7961(6) 0.114(4) Uani d . . . 1 . .
H H10A 0.395130 -0.101545 0.787077 0.171000 Uiso calc U . R 1 . .
H H10B 0.326582 -0.046100 0.752639 0.171000 Uiso calc U . R 1 . .
H H10C 0.321605 -0.109749 0.808520 0.171000 Uiso calc U . R 1 . .
C C11 0.4247(5) -0.0635(7) 0.9261(5) 0.129(5) Uani d . . . 1 . .
H H11A 0.464495 -0.094099 0.919083 0.193000 Uiso calc U . R 1 . .
H H11B 0.388951 -0.096328 0.937564 0.193000 Uiso calc U . R 1 . .
H H11C 0.445807 -0.028116 0.965846 0.193000 Uiso calc U . R 1 . .
C C12 0.2548(2) 0.1394(2) 0.6607(2) 0.0228(8) Uani d . . . 1 . .
C C13 0.2269(2) 0.0720(2) 0.6254(2) 0.0250(9) Uani d . . . 1 . .
C C14 0.2687(3) 0.0321(3) 0.5911(3) 0.0317(10) Uani d . . . 1 . .
H H14 0.249034 -0.012695 0.565596 0.038000 Uiso calc U . R 1 . .
C C15 0.3382(3) 0.0566(3) 0.5936(3) 0.0403(13) Uani d . . . 1 . .
H H15 0.366050 0.028821 0.570024 0.048000 Uiso calc U . R 1 . .
C C16 0.3668(3) 0.1220(3) 0.6306(3) 0.0416(13) Uani d . . . 1 . .
H H16 0.415047 0.138479 0.633828 0.050000 Uiso calc U . R 1 . .
C C17 0.3248(3) 0.1633(3) 0.6631(3) 0.0324(10) Uani d . . . 1 . .
H H17 0.344340 0.208754 0.687448 0.039000 Uiso calc U . R 1 . .
C C18 0.1545(2) 0.0382(2) 0.6240(3) 0.0283(9) Uani d . . . 1 . .
H H18A 0.131562 0.069075 0.652951 0.034000 Uiso calc U . R 1 . .
H H18B 0.119866 0.035810 0.573851 0.034000 Uiso calc U . R 1 . .
C C19 0.1071(3) -0.0808(3) 0.6525(3) 0.0348(11) Uani d . . . 1 . .
C C20 0.1439(4) -0.1541(3) 0.6867(4) 0.064(2) Uani d . . . 1 . .
H H20A 0.105676 -0.190287 0.688067 0.096000 Uiso calc U . R 1 . .
H H20B 0.176775 -0.144111 0.735847 0.096000 Uiso calc U . R 1 . .
H H20C 0.172720 -0.174821 0.658033 0.096000 Uiso calc U . R 1 . .
C C21 0.0582(4) -0.0961(4) 0.5768(3) 0.0603(19) Uani d . . . 1 . .
H H21A 0.024667 -0.137866 0.576683 0.090000 Uiso calc U . R 1 . .
H H21B 0.088873 -0.109490 0.547209 0.090000 Uiso calc U . R 1 . .
H H21C 0.029153 -0.051020 0.556930 0.090000 Uiso calc U . R 1 . .
C C22 0.0659(3) -0.0468(3) 0.6987(3) 0.0412(12) Uani d . . . 1 . .
H H22A 0.028478 -0.082359 0.703056 0.062000 Uiso calc U . R 1 . .
H H22B 0.041685 -0.000115 0.676367 0.062000 Uiso calc U . R 1 . .
H H22C 0.100966 -0.035659 0.746701 0.062000 Uiso calc U . R 1 . .
C C23 0.0886(2) 0.2623(3) 0.6455(2) 0.0268(9) Uani d . . . 1 . .
C C24 0.0613(2) 0.2547(2) 0.5706(2) 0.0254(9) Uani d . . . 1 . .
C C25 -0.0072(3) 0.2870(3) 0.5334(3) 0.0356(11) Uani d . . . 1 . .
H H25 -0.027468 0.280809 0.482596 0.043000 Uiso calc U . R 1 . .
C C26 -0.0461(3) 0.3277(3) 0.5687(3) 0.0430(14) Uani d . . . 1 . .
H H26 -0.093223 0.348130 0.542610 0.052000 Uiso calc U . R 1 . .
C C27 -0.0165(3) 0.3387(3) 0.6422(3) 0.0466(15) Uani d . . . 1 . .
H H27 -0.041697 0.369205 0.666442 0.056000 Uiso calc U . R 1 . .
C C28 0.0501(3) 0.3052(3) 0.6804(3) 0.0396(12) Uani d . . . 1 . .
H H28 0.069724 0.311556 0.731217 0.048000 Uiso calc U . R 1 . .
C C29 0.1045(3) 0.2147(3) 0.5297(2) 0.0319(10) Uani d . . . 1 . .
H H29A 0.158138 0.223114 0.553990 0.038000 Uiso calc U . R 1 . .
H H29B 0.094881 0.159943 0.529406 0.038000 Uiso calc U . R 1 . .
C C30 0.1348(3) 0.2267(3) 0.4192(3) 0.0357(11) Uani d . . . 1 . .
C C31 0.2050(4) 0.2702(5) 0.4516(4) 0.073(2) Uani d . . . 1 . .
H H31A 0.233073 0.270875 0.417925 0.110000 Uiso calc U . R 1 . .
H H31B 0.234721 0.246238 0.496821 0.110000 Uiso calc U . R 1 . .
H H31C 0.193026 0.321857 0.461320 0.110000 Uiso calc U . R 1 . .
C C32 0.0934(4) 0.2560(4) 0.3435(3) 0.0627(19) Uani d . . . 1 . .
H H32A 0.124773 0.250543 0.313185 0.094000 Uiso calc U . R 1 . .
H H32B 0.081075 0.309220 0.346217 0.094000 Uiso calc U . R 1 . .
H H32C 0.047647 0.227022 0.322658 0.094000 Uiso calc U . R 1 . .
C C33 0.1483(4) 0.1438(3) 0.4162(3) 0.0480(14) Uani d . . . 1 . .
H H33A 0.179952 0.134763 0.386592 0.072000 Uiso calc U . R 1 . .
H H33B 0.100906 0.117779 0.394913 0.072000 Uiso calc U . R 1 . .
H H33C 0.172922 0.124807 0.465078 0.072000 Uiso calc U . R 1 . .
C C34 0.3999(2) 0.2891(2) 0.8612(2) 0.0267(9) Uani d . . . 1 . .
C C35 0.4113(2) 0.2470(2) 0.9234(2) 0.0264(9) Uani d . . . 1 . .
C C36 0.4834(3) 0.2271(3) 0.9647(3) 0.0392(12) Uani d . . . 1 . .
H H36 0.491434 0.198523 1.007460 0.047000 Uiso calc U . R 1 . .
C C37 0.5434(3) 0.2482(4) 0.9446(3) 0.0505(16) Uani d . . . 1 . .
H H37 0.592264 0.235349 0.974049 0.061000 Uiso calc U . R 1 . .
C C38 0.5322(3) 0.2879(4) 0.8815(3) 0.0484(15) Uani d . . . 1 . .
H H38 0.573106 0.301020 0.866633 0.058000 Uiso calc U . R 1 . .
C C39 0.4615(3) 0.3084(3) 0.8403(3) 0.0367(11) Uani d . . . 1 . .
H H39 0.454060 0.335970 0.797030 0.044000 Uiso calc U . R 1 . .
C C40 0.3494(3) 0.2214(2) 0.9495(2) 0.0266(9) Uani d . . . 1 . .
H H40A 0.300914 0.236480 0.914844 0.032000 Uiso calc U . R 1 . .
H H40B 0.350191 0.165915 0.954477 0.032000 Uiso calc U . R 1 . .
C C41 0.3223(3) 0.2234(3) 1.0630(3) 0.0380(12) Uani d . . . 1 . .
C C42 0.3355(4) 0.2802(4) 1.1241(3) 0.0479(14) Uani d . . . 1 . .
H H42A 0.309302 0.263910 1.156890 0.072000 Uiso calc U . R 1 . .
H H42B 0.316976 0.329659 1.104101 0.072000 Uiso calc U . R 1 . .
H H42C 0.388712 0.283591 1.150673 0.072000 Uiso calc U . R 1 . .
C C43 0.3581(5) 0.1486(4) 1.0919(4) 0.074(2) Uani d . . . 1 . .
H H43A 0.336563 0.129093 1.127263 0.112000 Uiso calc U . R 1 . .
H H43B 0.411553 0.155792 1.115064 0.112000 Uiso calc U . R 1 . .
H H43C 0.349352 0.112739 1.052082 0.112000 Uiso calc U . R 1 . .
C C44 0.2398(4) 0.2156(4) 1.0219(3) 0.0616(19) Uani d . . . 1 . .
H H44A 0.213879 0.200976 1.055411 0.092000 Uiso calc U . R 1 . .
H H44B 0.232183 0.177069 0.984519 0.092000 Uiso calc U . R 1 . .
H H44C 0.220363 0.263891 0.999480 0.092000 Uiso calc U . R 1 . .
C C45 0.3210(3) 0.3977(3) 0.7063(2) 0.0315(10) Uani d . . . 1 . .
C C46 0.3653(4) 0.4616(3) 0.7240(3) 0.0501(16) Uani d . . D 1 . .
C C47 0.3853(4) 0.4992(3) 0.6716(3) 0.0579(19) Uani d . . . 1 . .
H H47 0.415629 0.542731 0.684357 0.069000 Uiso calc U . R 1 . .
C C48 0.3619(3) 0.4746(3) 0.6010(3) 0.0415(13) Uani d . . . 1 . .
H H48 0.376727 0.500174 0.565520 0.050000 Uiso calc U . R 1 . .
C C49 0.3162(3) 0.4117(3) 0.5826(3) 0.0332(10) Uani d . . . 1 . .
H H49 0.299045 0.394675 0.534105 0.040000 Uiso calc U . R 1 . .
C C50 0.2956(2) 0.3737(2) 0.6349(2) 0.0258(9) Uani d . . . 1 . .
H H50 0.264015 0.331114 0.621740 0.031000 Uiso calc U . R 1 . .
C C51 0.4040(5) 0.4895(4) 0.8014(4) 0.0280(17) Uani d U P D 0.6 A 1
H H51A 0.394260 0.455778 0.837384 0.034000 Uiso calc U P R 0.6 A 1
H H51B 0.458138 0.494583 0.812035 0.034000 Uiso calc U P R 0.6 A 1
O O5 0.3696(4) 0.5599(4) 0.7987(4) 0.0405(17) Uani d . P D 0.6 A 1
C C51B 0.3652(9) 0.5007(8) 0.7959(7) 0.036(3) Uani d U P D 0.4 A 2
H H51C 0.313882 0.512670 0.793562 0.043000 Uiso calc U P R 0.4 A 2
H H51D 0.387470 0.466947 0.837515 0.043000 Uiso calc U P R 0.4 A 2
O O5B 0.4075(6) 0.5676(5) 0.8032(6) 0.035(3) Uani d . P D 0.4 A 2
C C52 0.4008(3) 0.6104(3) 0.8625(3) 0.0434(12) Uani d U P D 0.4 A 1
C C53 0.4200(14) 0.5661(15) 0.9320(11) 0.068(6) Uani d U P D 0.4 A 1
H H53A 0.424955 0.600513 0.972295 0.102000 Uiso calc U P R 0.4 A 1
H H53B 0.466955 0.539398 0.939973 0.102000 Uiso calc U P R 0.4 A 1
H H53C 0.380633 0.529554 0.928797 0.102000 Uiso calc U P R 0.4 A 1
C C54 0.3325(10) 0.6571(12) 0.8511(14) 0.053(5) Uani d U P D 0.4 A 1
H H54A 0.339945 0.690950 0.892278 0.079000 Uiso calc U P R 0.4 A 1
H H54B 0.290203 0.624028 0.846619 0.079000 Uiso calc U P R 0.4 A 1
H H54C 0.322772 0.686876 0.806922 0.079000 Uiso calc U P R 0.4 A 1
C C55 0.4640(9) 0.6593(12) 0.8586(12) 0.054(4) Uani d U P D 0.4 A 1
H H55A 0.480956 0.691204 0.901682 0.080000 Uiso calc U P R 0.4 A 1
H H55B 0.447064 0.691117 0.815536 0.080000 Uiso calc U P R 0.4 A 1
H H55C 0.504914 0.627402 0.856208 0.080000 Uiso calc U P R 0.4 A 1
C C52B 0.4008(3) 0.6104(3) 0.8625(3) 0.0434(12) Uani d U P D 0.35 A 2
C C53B 0.3872(12) 0.5715(12) 0.9250(10) 0.044(4) Uani d U P D 0.35 A 2
H H53D 0.396734 0.606694 0.965493 0.066000 Uiso calc U P R 0.35 A 2
H H53E 0.420387 0.528104 0.939715 0.066000 Uiso calc U P R 0.35 A 2
H H53F 0.335612 0.554456 0.910555 0.066000 Uiso calc U P R 0.35 A 2
C C54B 0.3458(13) 0.6733(14) 0.8372(14) 0.050(5) Uani d U P D 0.35 A 2
H H54D 0.353004 0.710002 0.876210 0.075000 Uiso calc U P R 0.35 A 2
H H54E 0.295409 0.652943 0.823518 0.075000 Uiso calc U P R 0.35 A 2
H H54F 0.353103 0.698079 0.795467 0.075000 Uiso calc U P R 0.35 A 2
C C55B 0.4775(9) 0.6306(11) 0.8739(13) 0.049(4) Uani d U P D 0.35 A 2
H H55D 0.495957 0.662277 0.916973 0.073000 Uiso calc U P R 0.35 A 2
H H55E 0.480691 0.658403 0.831891 0.073000 Uiso calc U P R 0.35 A 2
H H55F 0.507598 0.584840 0.880484 0.073000 Uiso calc U P R 0.35 A 2
C C52C 0.4008(3) 0.6104(3) 0.8625(3) 0.0434(12) Uani d U P D 0.25 B 3
C C53C 0.4698(14) 0.5841(16) 0.9276(13) 0.063(6) Uani d U P D 0.25 B 3
H H53G 0.514800 0.588555 0.914392 0.094000 Uiso calc U P R 0.25 B 3
H H53H 0.463027 0.531535 0.939256 0.094000 Uiso calc U P R 0.25 B 3
H H53I 0.474398 0.615798 0.969698 0.094000 Uiso calc U P R 0.25 B 3
C C54C 0.3355(14) 0.6139(18) 0.8900(16) 0.066(6) Uani d U P D 0.25 B 3
H H54G 0.289221 0.610262 0.849276 0.100000 Uiso calc U P R 0.25 B 3
H H54H 0.336516 0.661706 0.915250 0.100000 Uiso calc U P R 0.25 B 3
H H54I 0.338422 0.572044 0.923331 0.100000 Uiso calc U P R 0.25 B 3
C C55C 0.4243(17) 0.6930(12) 0.8510(16) 0.064(6) Uani d U P D 0.25 B 3
H H55G 0.385384 0.716280 0.810833 0.096000 Uiso calc U P R 0.25 B 3
H H55H 0.470705 0.691788 0.839922 0.096000 Uiso calc U P R 0.25 B 3
H H55I 0.431421 0.722323 0.894993 0.096000 Uiso calc U P R 0.25 B 3
C C56 0.2377(3) 0.4048(2) 0.8491(2) 0.0256(9) Uani d . . . 1 . .
C C57 0.1857(3) 0.4585(3) 0.8132(3) 0.0374(12) Uani d . . . 1 . .
C C58 0.1541(3) 0.5045(3) 0.8526(3) 0.0378(11) Uani d . . . 1 . .
H H58 0.118625 0.541261 0.828211 0.045000 Uiso calc U . R 1 . .
C C59 0.1736(3) 0.4974(3) 0.9265(3) 0.0364(11) Uani d . . . 1 . .
H H59 0.151534 0.528912 0.952850 0.044000 Uiso calc U . R 1 . .
C C60 0.2253(3) 0.4444(3) 0.9617(2) 0.0346(11) Uani d . . . 1 . .
H H60 0.238528 0.438993 1.012505 0.041000 Uiso calc U . R 1 . .
C C61 0.2583(3) 0.3987(2) 0.9236(2) 0.0277(9) Uani d . . . 1 . .
H H61 0.294993 0.363186 0.948445 0.033000 Uiso calc U . R 1 . .
O O6 0.1089(3) 0.5156(3) 0.7054(3) 0.0257(11) Uani d . P . 0.62 C 4
C C62 0.1763(5) 0.4747(5) 0.7330(4) 0.0227(15) Uani d . P . 0.62 C 4
H H62A 0.218447 0.504730 0.729148 0.027000 Uiso calc U P R 0.62 C 4
H H62B 0.173586 0.427048 0.706093 0.027000 Uiso calc U P R 0.62 C 4
O O6B 0.1609(7) 0.5265(6) 0.7159(5) 0.044(2) Uani d . P . 0.38 C 5
C C62B 0.1406(10) 0.4596(8) 0.7332(8) 0.037(3) Uani d . P . 0.38 C 5
H H62C 0.154886 0.418272 0.706617 0.044000 Uiso calc U P R 0.38 C 5
H H62D 0.086639 0.457146 0.725033 0.044000 Uiso calc U P R 0.38 C 5
C C63 0.1041(4) 0.5535(3) 0.6389(3) 0.0486(15) Uani d . . . 1 . .
C C64 0.1066(3) 0.4967(3) 0.5826(3) 0.0441(13) Uani d . . . 1 . .
H H64A 0.086147 0.519267 0.534563 0.066000 Uiso calc U . R 1 . .
H H64B 0.077271 0.452447 0.585749 0.066000 Uiso calc U . R 1 . .
H H64C 0.158093 0.481599 0.590871 0.066000 Uiso calc U . R 1 . .
C C65 0.1569(4) 0.6187(4) 0.6427(4) 0.070(2) Uani d . . . 1 . .
H H65A 0.143383 0.643610 0.595685 0.105000 Uiso calc U . R 1 . .
H H65B 0.207714 0.599557 0.655727 0.105000 Uiso calc U . R 1 . .
H H65C 0.153578 0.654790 0.679262 0.105000 Uiso calc U . R 1 . .
C C66 0.0250(5) 0.5804(5) 0.6241(5) 0.096(3) Uani d . . . 1 . .
H H66A 0.008719 0.608645 0.578764 0.144000 Uiso calc U . R 1 . .
H H66B 0.022792 0.613018 0.663627 0.144000 Uiso calc U . R 1 . .
H H66C -0.007552 0.536888 0.620481 0.144000 Uiso calc U . R 1 . .

loop_
_atom_site_aniso_label
_atom_site_aniso_U_11
_atom_site_aniso_U_22
_atom_site_aniso_U_33
_atom_site_aniso_U_12
_atom_site_aniso_U_13
_atom_site_aniso_U_23
Pb1 0.02330(8) 0.01790(7) 0.02056(7) 0.00324(5) 0.01038(6) 0.00054(5)
Pb2 0.03625(9) 0.01499(7) 0.02233(8) 0.00048(6) 0.01518(6) 0.00009(6)
O1 0.0391(19) 0.053(2) 0.0352(19) 0.0241(17) 0.0145(16) 0.0188(17)
O2 0.0289(16) 0.0269(16) 0.0394(18) -0.0003(13) 0.0179(14) 0.0032(14)
O3 0.048(2) 0.0384(19) 0.0300(17) 0.0116(16) 0.0163(16) 0.0083(15)
O4 0.0372(17) 0.0228(15) 0.0233(15) -0.0057(13) 0.0120(13) -0.0005(12)
C1 0.0219(19) 0.0210(19) 0.0235(19) -0.0022(15) 0.0093(16) 0.0014(16)
C2 0.0227(19) 0.0201(19) 0.0224(19) -0.0018(15) 0.0064(16) -0.0020(16)
C3 0.032(2) 0.024(2) 0.027(2) -0.0009(18) 0.0099(18) 0.0031(17)
C4 0.035(2) 0.031(2) 0.033(2) -0.0066(19) 0.018(2) 0.0038(19)
C5 0.029(2) 0.038(3) 0.037(2) -0.002(2) 0.019(2) -0.001(2)
C6 0.023(2) 0.029(2) 0.030(2) 0.0024(17) 0.0109(17) 0.0018(18)
C7 0.028(2) 0.028(2) 0.026(2) 0.0064(17) 0.0097(18) 0.0070(17)
C8 0.048(3) 0.049(3) 0.049(3) 0.032(3) 0.017(3) 0.016(3)
C9 0.041(3) 0.072(5) 0.108(6) 0.021(3) 0.039(4) 0.008(4)
C10 0.089(6) 0.080(6) 0.156(10) 0.043(5) 0.017(6) -0.051(6)
C11 0.097(7) 0.196(12) 0.111(7) 0.115(8) 0.058(6) 0.104(8)
C12 0.029(2) 0.0183(19) 0.027(2) 0.0031(16) 0.0165(17) 0.0001(16)
C13 0.028(2) 0.021(2) 0.028(2) -0.0007(16) 0.0129(18) -0.0002(17)
C14 0.044(3) 0.022(2) 0.037(2) 0.0016(19) 0.024(2) -0.0056(19)
C15 0.053(3) 0.025(2) 0.062(3) 0.005(2) 0.045(3) 0.000(2)
C16 0.040(3) 0.025(2) 0.078(4) -0.001(2) 0.044(3) 0.001(2)
C17 0.034(2) 0.020(2) 0.052(3) -0.0020(18) 0.024(2) -0.004(2)
C18 0.030(2) 0.024(2) 0.033(2) -0.0010(17) 0.0129(19) -0.0052(18)
C19 0.036(2) 0.034(3) 0.044(3) -0.013(2) 0.027(2) -0.008(2)
C20 0.083(5) 0.034(3) 0.098(6) -0.004(3) 0.061(5) 0.011(3)
C21 0.075(4) 0.077(5) 0.040(3) -0.045(4) 0.032(3) -0.027(3)
C22 0.041(3) 0.048(3) 0.042(3) -0.013(2) 0.024(2) -0.014(2)
C23 0.027(2) 0.029(2) 0.028(2) 0.0098(17) 0.0130(17) 0.0099(18)
C24 0.027(2) 0.021(2) 0.028(2) -0.0002(16) 0.0088(17) 0.0039(17)
C25 0.028(2) 0.035(3) 0.041(3) 0.000(2) 0.007(2) 0.011(2)
C26 0.024(2) 0.051(3) 0.058(3) 0.014(2) 0.019(2) 0.032(3)
C27 0.052(3) 0.051(3) 0.054(3) 0.031(3) 0.041(3) 0.033(3)
C28 0.050(3) 0.043(3) 0.035(3) 0.022(2) 0.025(2) 0.016(2)
C29 0.041(3) 0.030(2) 0.021(2) 0.007(2) 0.0069(19) 0.0006(18)
C30 0.050(3) 0.029(2) 0.034(2) 0.000(2) 0.022(2) -0.0024(19)
C31 0.078(5) 0.076(5) 0.080(5) -0.037(4) 0.044(4) -0.031(4)
C32 0.091(5) 0.062(4) 0.048(4) 0.026(4) 0.041(4) 0.018(3)
C33 0.071(4) 0.035(3) 0.041(3) 0.005(3) 0.024(3) -0.003(2)
C34 0.030(2) 0.019(2) 0.031(2) -0.0016(17) 0.0109(18) -0.0060(17)
C35 0.029(2) 0.022(2) 0.028(2) -0.0009(17) 0.0098(18) -0.0078(17)
C36 0.039(3) 0.041(3) 0.037(3) 0.014(2) 0.011(2) -0.005(2)
C37 0.030(3) 0.072(4) 0.046(3) 0.008(3) 0.008(2) -0.025(3)
C38 0.031(3) 0.060(4) 0.061(4) -0.008(2) 0.025(3) -0.028(3)
C39 0.042(3) 0.034(3) 0.041(3) -0.011(2) 0.024(2) -0.010(2)
C40 0.035(2) 0.019(2) 0.025(2) -0.0030(17) 0.0093(18) -0.0010(16)
C41 0.056(3) 0.034(3) 0.030(2) -0.012(2) 0.022(2) 0.001(2)
C42 0.062(4) 0.056(4) 0.031(3) -0.017(3) 0.023(3) -0.008(2)
C43 0.136(7) 0.041(4) 0.058(4) 0.002(4) 0.048(5) 0.023(3)
C44 0.060(4) 0.088(5) 0.048(3) -0.038(4) 0.032(3) -0.018(3)
C45 0.053(3) 0.023(2) 0.026(2) -0.004(2) 0.023(2) 0.0044(17)
C46 0.093(5) 0.029(3) 0.029(3) -0.026(3) 0.021(3) -0.003(2)
C47 0.097(5) 0.038(3) 0.034(3) -0.037(3) 0.015(3) 0.004(2)
C48 0.055(3) 0.041(3) 0.031(2) -0.015(2) 0.018(2) 0.009(2)
C49 0.042(3) 0.033(2) 0.027(2) -0.004(2) 0.016(2) -0.0012(19)
C50 0.029(2) 0.021(2) 0.031(2) -0.0003(17) 0.0158(18) -0.0013(17)
C51 0.028(4) 0.018(3) 0.033(4) -0.006(3) 0.003(3) -0.001(3)
O5 0.059(5) 0.037(4) 0.031(3) 0.014(4) 0.023(4) -0.003(3)
C51B 0.044(7) 0.030(6) 0.034(6) -0.007(6) 0.014(5) 0.003(5)
O5B 0.048(6) 0.029(5) 0.043(5) -0.016(5) 0.037(6) -0.009(4)
C52 0.061(3) 0.040(3) 0.037(3) 0.002(2) 0.027(2) -0.010(2)
C53 0.100(15) 0.069(10) 0.042(7) 0.008(11) 0.032(10) -0.003(7)
C54 0.055(7) 0.050(10) 0.064(14) -0.004(6) 0.034(6) -0.019(7)
C55 0.050(7) 0.070(12) 0.046(9) 0.007(6) 0.022(7) 0.004(9)
C52B 0.061(3) 0.040(3) 0.037(3) 0.002(2) 0.027(2) -0.010(2)
C53B 0.069(11) 0.038(8) 0.034(7) -0.009(8) 0.030(8) -0.018(5)
C54B 0.074(10) 0.050(10) 0.041(9) 0.013(9) 0.040(8) -0.003(7)
C55B 0.062(6) 0.033(9) 0.062(13) -0.002(6) 0.035(7) -0.019(8)
C52C 0.061(3) 0.040(3) 0.037(3) 0.002(2) 0.027(2) -0.010(2)
C53C 0.075(9) 0.055(13) 0.056(10) 0.008(9) 0.018(8) -0.010(9)
C54C 0.073(9) 0.075(16) 0.060(14) -0.003(9) 0.034(9) -0.026(11)
C55C 0.092(15) 0.046(8) 0.056(13) -0.005(8) 0.028(12) -0.010(7)
C56 0.038(2) 0.0176(19) 0.024(2) 0.0024(17) 0.0143(18) -0.0036(16)
C57 0.058(3) 0.025(2) 0.025(2) 0.012(2) 0.008(2) -0.0019(18)
C58 0.050(3) 0.026(2) 0.039(3) 0.013(2) 0.016(2) 0.000(2)
C59 0.053(3) 0.029(2) 0.037(3) 0.005(2) 0.027(2) -0.005(2)
C60 0.053(3) 0.034(3) 0.022(2) 0.001(2) 0.019(2) -0.0007(19)
C61 0.037(2) 0.023(2) 0.025(2) 0.0021(18) 0.0125(18) 0.0012(17)
O6 0.024(3) 0.033(3) 0.024(2) 0.012(2) 0.013(2) 0.010(2)
C62 0.028(4) 0.022(4) 0.021(3) 0.007(3) 0.012(3) 0.003(3)
O6B 0.068(8) 0.034(6) 0.028(5) 0.006(5) 0.013(5) 0.009(4)
C62B 0.041(9) 0.024(7) 0.040(8) 0.002(7) 0.005(7) 0.001(6)
C63 0.081(4) 0.036(3) 0.036(3) 0.020(3) 0.029(3) 0.018(2)
C64 0.049(3) 0.056(4) 0.029(2) 0.006(3) 0.015(2) 0.008(2)
C65 0.091(5) 0.040(3) 0.056(4) 0.009(3) -0.009(4) 0.018(3)
C66 0.112(7) 0.084(6) 0.129(8) 0.053(5) 0.090(7) 0.050(6)

loop_
_atom_type_symbol
_atom_type_description
_atom_type_scat_dispersion_real
_atom_type_scat_dispersion_imag
_atom_type_scat_source
C C 0.0033 0.0016 'International Tables Vol C Tables 4.2.6.8 and 6.1.1.4'
H H 0.0000 0.0000 'International Tables Vol C Tables 4.2.6.8 and 6.1.1.4'
O O 0.0106 0.0060 'International Tables Vol C Tables 4.2.6.8 and 6.1.1.4'
Pb Pb -3.3944 10.1111 'International Tables Vol C Tables 4.2.6.8 and 6.1.1.4'

loop_
_geom_angle_atom_site_label_1
_geom_angle_atom_site_label_2
_geom_angle_atom_site_label_3
_geom_angle_site_symmetry_1
_geom_angle_site_symmetry_3
_geom_angle
_geom_angle_publ_flag
C1 Pb1 C12 . . 109.95(15) ?
C1 Pb1 C23 . . 106.59(15) ?
C12 Pb1 C23 . . 114.97(16) ?
C1 Pb1 Pb2 . . 109.12(11) ?
C12 Pb1 Pb2 . . 108.38(11) ?
C23 Pb1 Pb2 . . 107.69(12) ?
C56 Pb2 C34 . . 110.58(16) ?
C56 Pb2 C45 . . 110.03(17) ?
C34 Pb2 C45 . . 103.22(18) ?
C56 Pb2 Pb1 . . 111.73(12) ?
C34 Pb2 Pb1 . . 112.33(11) ?
C45 Pb2 Pb1 . . 108.60(13) ?
C7 O1 C8 . . 115.6(4) ?
C18 O2 C19 . . 117.0(4) ?
C29 O3 C30 . . 116.5(4) ?
C40 O4 C41 . . 116.9(3) ?
C6 C1 C2 . . 119.2(4) ?
C6 C1 Pb1 . . 119.2(3) ?
C2 C1 Pb1 . . 121.6(3) ?
C3 C2 C1 . . 119.3(4) ?
C3 C2 C7 . . 120.4(4) ?
C1 C2 C7 . . 120.3(4) ?
C4 C3 C2 . . 120.4(4) ?
C5 C4 C3 . . 120.4(4) ?
C4 C5 C6 . . 119.7(4) ?
C5 C6 C1 . . 121.0(4) ?
O1 C7 C2 . . 110.9(4) ?
O1 C8 C9 . . 111.4(5) ?
O1 C8 C10 . . 109.7(6) ?
C9 C8 C10 . . 112.9(7) ?
O1 C8 C11 . . 102.0(5) ?
C9 C8 C11 . . 110.7(7) ?
C10 C8 C11 . . 109.6(8) ?
C17 C12 C13 . . 119.0(4) ?
C17 C12 Pb1 . . 117.1(3) ?
C13 C12 Pb1 . . 123.9(3) ?
C14 C13 C12 . . 119.2(4) ?
C14 C13 C18 . . 117.3(4) ?
C12 C13 C18 . . 123.5(4) ?
C15 C14 C13 . . 121.2(4) ?
C14 C15 C16 . . 119.4(4) ?
C15 C16 C17 . . 119.9(5) ?
C16 C17 C12 . . 121.2(4) ?
O2 C18 C13 . . 107.0(4) ?
O2 C19 C21 . . 110.9(4) ?
O2 C19 C22 . . 111.1(4) ?
C21 C19 C22 . . 113.1(5) ?
O2 C19 C20 . . 102.6(4) ?
C21 C19 C20 . . 109.2(5) ?
C22 C19 C20 . . 109.5(5) ?
C28 C23 C24 . . 119.9(4) ?
C28 C23 Pb1 . . 115.4(3) ?
C24 C23 Pb1 . . 124.7(3) ?
C25 C24 C23 . . 118.2(4) ?
C25 C24 C29 . . 120.0(4) ?
C23 C24 C29 . . 121.8(4) ?
C26 C25 C24 . . 121.4(5) ?
C25 C26 C27 . . 119.9(5) ?
C26 C27 C28 . . 119.6(5) ?
C27 C28 C23 . . 120.8(5) ?
O3 C29 C24 . . 110.3(4) ?
O3 C30 C31 . . 110.2(5) ?
O3 C30 C33 . . 110.8(4) ?
C31 C30 C33 . . 112.4(6) ?
O3 C30 C32 . . 103.2(4) ?
C31 C30 C32 . . 110.0(6) ?
C33 C30 C32 . . 109.7(5) ?
C35 C34 C39 . . 118.9(4) ?
C35 C34 Pb2 . . 125.7(3) ?
C39 C34 Pb2 . . 115.4(4) ?
C34 C35 C36 . . 119.2(4) ?
C34 C35 C40 . . 123.3(4) ?
C36 C35 C40 . . 117.5(4) ?
C37 C36 C35 . . 121.3(5) ?
C38 C37 C36 . . 119.7(5) ?
C39 C38 C37 . . 119.8(5) ?
C38 C39 C34 . . 121.0(5) ?
O4 C40 C35 . . 107.4(3) ?
O4 C41 C43 . . 109.1(5) ?
O4 C41 C44 . . 110.9(4) ?
C43 C41 C44 . . 112.4(6) ?
O4 C41 C42 . . 103.3(4) ?
C43 C41 C42 . . 110.3(5) ?
C44 C41 C42 . . 110.5(5) ?
C46 C45 C50 . . 118.9(4) ?
C46 C45 Pb2 . . 122.3(3) ?
C50 C45 Pb2 . . 118.7(3) ?
C47 C46 C45 . . 120.2(5) ?
C47 C46 C51 . . 114.8(5) ?
C45 C46 C51 . . 124.5(5) ?
C47 C46 C51B . . 122.5(6) ?
C45 C46 C51B . . 113.9(6) ?
C48 C47 C46 . . 121.2(5) ?
C47 C48 C49 . . 118.9(5) ?
C50 C49 C48 . . 120.4(4) ?
C49 C50 C45 . . 120.4(4) ?
O5 C51 C46 . . 100.6(6) ?
C51 O5 C52 . . 116.8(6) ?
O5B C51B C46 . . 107.0(8) ?
C51B O5B C52B . . 109.2(8) ?
O5 C52 C54 . . 96.8(11) ?
O5 C52 C55 . . 114.2(10) ?
C54 C52 C55 . . 110.2(11) ?
O5 C52 C53 . . 110.7(12) ?
C54 C52 C53 . . 111.3(11) ?
C55 C52 C53 . . 112.6(12) ?
O5B C52B C55B . . 84.4(10) ?
O5B C52B C54B . . 111.5(13) ?
C55B C52B C54B . . 115.3(12) ?
O5B C52B C53B . . 120.3(10) ?
C55B C52B C53B . . 115.1(12) ?
C54B C52B C53B . . 108.7(10) ?
C54C C52C C55C . . 108.7(14) ?
C54C C52C C53C . . 106.8(14) ?
C55C C52C C53C . . 101.1(13) ?
C61 C56 C57 . . 119.7(4) ?
C61 C56 Pb2 . . 119.6(3) ?
C57 C56 Pb2 . . 120.7(3) ?
C56 C57 C58 . . 119.3(4) ?
C56 C57 C62B . . 126.8(7) ?
C58 C57 C62B . . 111.3(8) ?
C56 C57 C62 . . 117.8(5) ?
C58 C57 C62 . . 121.8(5) ?
C59 C58 C57 . . 120.9(5) ?
C60 C59 C58 . . 119.4(4) ?
C59 C60 C61 . . 120.5(4) ?
C56 C61 C60 . . 120.0(4) ?
C62 O6 C63 . . 111.3(5) ?
O6 C62 C57 . . 105.7(5) ?
C62B O6B C63 . . 109.9(11) ?
O6B C62B C57 . . 99.2(11) ?
O6 C63 C64 . . 110.1(5) ?
O6 C63 C66 . . 94.7(5) ?
C64 C63 C66 . . 109.8(6) ?
O6 C63 C65 . . 117.8(6) ?
C64 C63 C65 . . 111.4(5) ?
C66 C63 C65 . . 111.8(6) ?
C64 C63 O6B . . 108.3(5) ?
C66 C63 O6B . . 126.3(7) ?
C65 C63 O6B . . 87.1(6) ?

loop_
_geom_bond_atom_site_label_1
_geom_bond_atom_site_label_2
_geom_bond_site_symmetry_2
_geom_bond_distance
_geom_bond_publ_flag
Pb1 C1 . 2.234(4) ?
Pb1 C12 . 2.236(4) ?
Pb1 C23 . 2.252(4) ?
Pb1 Pb2 . 2.8615(2) ?
Pb2 C56 . 2.225(4) ?
Pb2 C34 . 2.228(5) ?
Pb2 C45 . 2.234(4) ?
O1 C7 . 1.394(5) ?
O1 C8 . 1.449(6) ?
O2 C18 . 1.410(5) ?
O2 C19 . 1.449(5) ?
O3 C29 . 1.410(5) ?
O3 C30 . 1.450(6) ?
O4 C40 . 1.428(5) ?
O4 C41 . 1.444(5) ?
C1 C6 . 1.394(6) ?
C1 C2 . 1.402(6) ?
C2 C3 . 1.400(6) ?
C2 C7 . 1.512(6) ?
C3 C4 . 1.386(6) ?
C4 C5 . 1.379(7) ?
C5 C6 . 1.385(6) ?
C8 C9 . 1.474(10) ?
C8 C10 . 1.503(11) ?
C8 C11 . 1.519(9) ?
C12 C17 . 1.390(6) ?
C12 C13 . 1.398(6) ?
C13 C14 . 1.396(6) ?
C13 C18 . 1.499(6) ?
C14 C15 . 1.383(7) ?
C15 C16 . 1.384(7) ?
C16 C17 . 1.388(6) ?
C19 C21 . 1.498(8) ?
C19 C22 . 1.509(7) ?
C19 C20 . 1.526(8) ?
C23 C28 . 1.387(6) ?
C23 C24 . 1.396(6) ?
C24 C25 . 1.396(6) ?
C24 C29 . 1.505(6) ?
C25 C26 . 1.377(8) ?
C26 C27 . 1.380(8) ?
C27 C28 . 1.381(7) ?
C30 C31 . 1.496(8) ?
C30 C33 . 1.499(7) ?
C30 C32 . 1.527(8) ?
C34 C35 . 1.388(6) ?
C34 C39 . 1.410(6) ?
C35 C36 . 1.395(7) ?
C35 C40 . 1.506(6) ?
C36 C37 . 1.381(8) ?
C37 C38 . 1.379(9) ?
C38 C39 . 1.376(8) ?
C41 C43 . 1.516(9) ?
C41 C44 . 1.522(8) ?
C41 C42 . 1.526(7) ?
C45 C46 . 1.390(7) ?
C45 C50 . 1.392(6) ?
C46 C47 . 1.382(7) ?
C46 C51 . 1.536(9) ?
C46 C51B . 1.573(12) ?
C47 C48 . 1.381(8) ?
C48 C49 . 1.389(7) ?
C49 C50 . 1.388(6) ?
C51 O5 . 1.406(9) ?
O5 C52 . 1.496(8) ?
C51B O5B . 1.418(12) ?
O5B C52B . 1.431(10) ?
C52 C54 . 1.500(15) ?
C52 C55 . 1.508(15) ?
C52 C53 . 1.514(16) ?
C52B C55B . 1.452(16) ?
C52B C54B . 1.503(16) ?
C52B C53B . 1.504(15) ?
C52C C54C . 1.517(19) ?
C52C C55C . 1.572(19) ?
C52C C53C . 1.58(2) ?
C56 C61 . 1.388(6) ?
C56 C57 . 1.390(6) ?
C57 C58 . 1.392(7) ?
C57 C62B . 1.524(16) ?
C57 C62 . 1.552(9) ?
C58 C59 . 1.381(7) ?
C59 C60 . 1.375(7) ?
C60 C61 . 1.389(6) ?
O6 C62 . 1.422(9) ?
O6 C63 . 1.444(7) ?
O6B C62B . 1.331(19) ?
O6B C63 . 1.617(12) ?
C63 C64 . 1.510(8) ?
C63 C66 . 1.520(10) ?
C63 C65 . 1.521(10) ?

loop_
_geom_torsion_atom_site_label_1
_geom_torsion_atom_site_label_2
_geom_torsion_atom_site_label_3
_geom_torsion_atom_site_label_4
_geom_torsion_site_symmetry_1
_geom_torsion_site_symmetry_2
_geom_torsion_site_symmetry_3
_geom_torsion_site_symmetry_4
_geom_torsion
_geom_torsion_publ_flag
C6 C1 C2 C3 . . . . -0.3(6) ?
Pb1 C1 C2 C3 . . . . 177.8(3) ?
C6 C1 C2 C7 . . . . 178.2(4) ?
Pb1 C1 C2 C7 . . . . -3.8(5) ?
C1 C2 C3 C4 . . . . -0.2(6) ?
C7 C2 C3 C4 . . . . -178.7(4) ?
C2 C3 C4 C5 . . . . 0.4(7) ?
C3 C4 C5 C6 . . . . 0.0(7) ?
C4 C5 C6 C1 . . . . -0.6(7) ?
C2 C1 C6 C5 . . . . 0.7(7) ?
Pb1 C1 C6 C5 . . . . -177.4(3) ?
C8 O1 C7 C2 . . . . 166.7(4) ?
C3 C2 C7 O1 . . . . -11.5(6) ?
C1 C2 C7 O1 . . . . 170.0(4) ?
C7 O1 C8 C9 . . . . 58.2(7) ?
C7 O1 C8 C10 . . . . -67.5(8) ?
C7 O1 C8 C11 . . . . 176.4(7) ?
C17 C12 C13 C14 . . . . -2.6(7) ?
Pb1 C12 C13 C14 . . . . 179.5(3) ?
C17 C12 C13 C18 . . . . 175.5(4) ?
Pb1 C12 C13 C18 . . . . -2.4(6) ?
C12 C13 C14 C15 . . . . 2.3(7) ?
C18 C13 C14 C15 . . . . -175.9(5) ?
C13 C14 C15 C16 . . . . -0.1(8) ?
C14 C15 C16 C17 . . . . -1.8(9) ?
C15 C16 C17 C12 . . . . 1.5(8) ?
C13 C12 C17 C16 . . . . 0.7(7) ?
Pb1 C12 C17 C16 . . . . 178.8(4) ?
C19 O2 C18 C13 . . . . -175.5(4) ?
C14 C13 C18 O2 . . . . 55.6(5) ?
C12 C13 C18 O2 . . . . -122.6(4) ?
C18 O2 C19 C21 . . . . 62.9(6) ?
C18 O2 C19 C22 . . . . -63.7(6) ?
C18 O2 C19 C20 . . . . 179.4(4) ?
C28 C23 C24 C25 . . . . -4.1(7) ?
Pb1 C23 C24 C25 . . . . 177.0(3) ?
C28 C23 C24 C29 . . . . 174.4(5) ?
Pb1 C23 C24 C29 . . . . -4.6(6) ?
C23 C24 C25 C26 . . . . 2.3(7) ?
C29 C24 C25 C26 . . . . -176.2(5) ?
C24 C25 C26 C27 . . . . 1.6(8) ?
C25 C26 C27 C28 . . . . -3.7(8) ?
C26 C27 C28 C23 . . . . 1.9(9) ?
C24 C23 C28 C27 . . . . 2.0(8) ?
Pb1 C23 C28 C27 . . . . -178.9(4) ?
C30 O3 C29 C24 . . . . 161.5(4) ?
C25 C24 C29 O3 . . . . 24.1(6) ?
C23 C24 C29 O3 . . . . -154.3(4) ?
C29 O3 C30 C31 . . . . -67.5(6) ?
C29 O3 C30 C33 . . . . 57.6(6) ?
C29 O3 C30 C32 . . . . 175.0(5) ?
C39 C34 C35 C36 . . . . 2.1(6) ?
Pb2 C34 C35 C36 . . . . -177.8(3) ?
C39 C34 C35 C40 . . . . -178.2(4) ?
Pb2 C34 C35 C40 . . . . 1.9(6) ?
C34 C35 C36 C37 . . . . -0.4(7) ?
C40 C35 C36 C37 . . . . 179.9(5) ?
C35 C36 C37 C38 . . . . -1.8(8) ?
C36 C37 C38 C39 . . . . 2.1(9) ?
C37 C38 C39 C34 . . . . -0.3(8) ?
C35 C34 C39 C38 . . . . -1.8(7) ?
Pb2 C34 C39 C38 . . . . 178.2(4) ?
C41 O4 C40 C35 . . . . -161.8(4) ?
C34 C35 C40 O4 . . . . -117.0(4) ?
C36 C35 C40 O4 . . . . 62.7(5) ?
C40 O4 C41 C43 . . . . 71.7(6) ?
C40 O4 C41 C44 . . . . -52.6(6) ?
C40 O4 C41 C42 . . . . -171.0(4) ?
C50 C45 C46 C47 . . . . -1.8(10) ?
Pb2 C45 C46 C47 . . . . 177.0(5) ?
C50 C45 C46 C51 . . . . -173.0(6) ?
Pb2 C45 C46 C51 . . . . 5.8(9) ?
C50 C45 C46 C51B . . . . 157.7(8) ?
Pb2 C45 C46 C51B . . . . -23.4(10) ?
C45 C46 C47 C48 . . . . 0.1(11) ?
C51 C46 C47 C48 . . . . 172.2(7) ?
C51B C46 C47 C48 . . . . -157.6(9) ?
C46 C47 C48 C49 . . . . 1.3(11) ?
C47 C48 C49 C50 . . . . -1.1(9) ?
C48 C49 C50 C45 . . . . -0.6(8) ?
C46 C45 C50 C49 . . . . 2.1(8) ?
Pb2 C45 C50 C49 . . . . -176.8(4) ?
C47 C46 C51 O5 . . . . 70.8(9) ?
C45 C46 C51 O5 . . . . -117.6(8) ?
C46 C51 O5 C52 . . . . -171.5(6) ?
C47 C46 C51B O5B . . . . -16.3(16) ?
C45 C46 C51B O5B . . . . -175.3(10) ?
C46 C51B O5B C52B . . . . 172.2(9) ?
C51 O5 C52 C54 . . . . -157.2(11) ?
C51 O5 C52 C55 . . . . 87.1(11) ?
C51 O5 C52 C53 . . . . -41.3(13) ?
C51B O5B C52B C55B . . . . 144.8(14) ?
C51B O5B C52B C54B . . . . -100.2(15) ?
C51B O5B C52B C53B . . . . 28.9(16) ?
C61 C56 C57 C58 . . . . -1.2(8) ?
Pb2 C56 C57 C58 . . . . -179.3(4) ?
C61 C56 C57 C62B . . . . -161.3(10) ?
Pb2 C56 C57 C62B . . . . 20.6(11) ?
C61 C56 C57 C62 . . . . 167.6(6) ?
Pb2 C56 C57 C62 . . . . -10.5(7) ?
C56 C57 C58 C59 . . . . 0.0(9) ?
C62B C57 C58 C59 . . . . 163.0(8) ?
C62 C57 C58 C59 . . . . -168.4(6) ?
C57 C58 C59 C60 . . . . 0.3(8) ?
C58 C59 C60 C61 . . . . 0.6(8) ?
C57 C56 C61 C60 . . . . 2.1(7) ?
Pb2 C56 C61 C60 . . . . -179.7(4) ?
C59 C60 C61 C56 . . . . -1.8(8) ?
C63 O6 C62 C57 . . . . 162.8(5) ?
C56 C57 C62 O6 . . . . 165.5(6) ?
C58 C57 C62 O6 . . . . -26.0(9) ?
C63 O6B C62B C57 . . . . -163.9(8) ?
C56 C57 C62B O6B . . . . -122.7(10) ?
C58 C57 C62B O6B . . . . 75.8(13) ?
C62 O6 C63 C64 . . . . 60.6(8) ?
C62 O6 C63 C66 . . . . 173.7(7) ?
C62 O6 C63 C65 . . . . -68.6(8) ?
C62B O6B C63 C64 . . . . -60.8(13) ?
C62B O6B C63 C66 . . . . 72.5(14) ?
C62B O6B C63 C65 . . . . -172.4(12) ?
